data_7218115
loop_
_publ_author_name
'Xie, Ya-Jing'
'Sun, Jing'
'Yan, Chao Guo'

_publ_section_title
;
 Unprecedented formation of
 2-oxaspiro[bicyclo[2.2.1]heptane-6,3'-indoline] derivatives from reaction
 of 3-phenacyalideneoxindole with malononitrile or ethyl cyanoacetate
;
_journal_name_full 'RSC Adv.'
_journal_paper_doi 10.1039/C4RA06272H
_journal_year 2014
_chemical_formula_moiety 'C27 H22 Cl N3 O3'
_chemical_formula_sum 'C27 H22 Cl N3 O3'
_chemical_formula_weight 471.93
_chemical_name_systematic
; 
 ? 
;
_space_group_IT_number 2
_symmetry_cell_setting triclinic
_symmetry_space_group_name_Hall '-P 1'
_symmetry_space_group_name_H-M 'P -1'
_atom_sites_solution_hydrogens geom
_atom_sites_solution_primary direct
_atom_sites_solution_secondary difmap
_audit_creation_method SHELXL-97
_cell_angle_alpha 84.911(16)
_cell_angle_beta 70.201(15)
_cell_angle_gamma 80.210(16)
_cell_formula_units_Z 2
_cell_length_a 9.893(5)
_cell_length_b 10.872(6)
_cell_length_c 13.772(7)
_cell_measurement_reflns_used 2870
_cell_measurement_temperature 296(2)
_cell_measurement_theta_max 21.28
_cell_measurement_theta_min 2.21
_cell_volume 1372.6(12)
_computing_cell_refinement 'Bruker SMART'
_computing_data_collection 'Bruker SMART'
_computing_data_reduction 'Bruker SAINT'
_computing_molecular_graphics 'Bruker SHELXTL'
_computing_publication_material 'Bruker SHELXTL'
_computing_structure_refinement 'SHELXL-97 (Sheldrick, 1997)'
_computing_structure_solution 'SHELXS-97 (Sheldrick, 1990)'
_diffrn_ambient_temperature 296(2)
_diffrn_measured_fraction_theta_full 0.985
_diffrn_measured_fraction_theta_max 0.985
_diffrn_measurement_device_type 'CCD area detector'
_diffrn_measurement_method 'phi and omega scans'
_diffrn_radiation_monochromator graphite
_diffrn_radiation_source 'fine-focus sealed tube'
_diffrn_radiation_type MoK\a
_diffrn_radiation_wavelength 0.71073
_diffrn_reflns_av_R_equivalents 0.1223
_diffrn_reflns_av_sigmaI/netI 0.2150
_diffrn_reflns_limit_h_max 12
_diffrn_reflns_limit_h_min -12
_diffrn_reflns_limit_k_max 14
_diffrn_reflns_limit_k_min -12
_diffrn_reflns_limit_l_max 17
_diffrn_reflns_limit_l_min -17
_diffrn_reflns_number 20479
_diffrn_reflns_theta_full 27.63
_diffrn_reflns_theta_max 27.63
_diffrn_reflns_theta_min 2.21
_exptl_absorpt_coefficient_mu 0.169
_exptl_absorpt_correction_T_max 0.967
_exptl_absorpt_correction_T_min 0.952
_exptl_absorpt_correction_type multi-scan
_exptl_absorpt_process_details sadabs
_exptl_crystal_density_diffrn 1.142
_exptl_crystal_density_method 'not measured'
_exptl_crystal_F_000 492
_exptl_crystal_size_max 0.32
_exptl_crystal_size_mid 0.24
_exptl_crystal_size_min 0.20
_platon_squeeze_details ' '
_refine_diff_density_max 0.331
_refine_diff_density_min -0.256
_refine_diff_density_rms 0.061
_refine_ls_extinction_method none
_refine_ls_goodness_of_fit_ref 0.921
_refine_ls_hydrogen_treatment constr
_refine_ls_matrix_type full
_refine_ls_number_parameters 309
_refine_ls_number_reflns 6297
_refine_ls_number_restraints 0
_refine_ls_restrained_S_all 0.921
_refine_ls_R_factor_all 0.2177
_refine_ls_R_factor_gt 0.0791
_refine_ls_shift/su_max 0.000
_refine_ls_shift/su_mean 0.000
_refine_ls_structure_factor_coef Fsqd
_refine_ls_weighting_details 'calc w=1/[\s^2^(Fo^2^)+(0.0861P)^2^+0.0000P] where P=(Fo^2^+2Fc^2^)/3'
_refine_ls_weighting_scheme calc
_refine_ls_wR_factor_gt 0.1841
_refine_ls_wR_factor_ref 0.2168
_reflns_number_gt 2240
_reflns_number_total 6384
_reflns_threshold_expression >2sigma(I)
_cod_data_source_file c4ra06272h3.cif
_cod_data_source_block 3d
_cod_database_code 7218115

loop_
_symmetry_equiv_pos_as_xyz
'x, y, z'
'-x, -y, -z'

loop_
_atom_site_label
_atom_site_type_symbol
_atom_site_fract_x
_atom_site_fract_y
_atom_site_fract_z
_atom_site_U_iso_or_equiv
_atom_site_adp_type
_atom_site_occupancy
_atom_site_symmetry_multiplicity
_atom_site_calc_flag
_atom_site_refinement_flags
C1 C 0.1384(4) 0.6992(4) 1.2113(3) 0.0658(11) Uani 1 1 d .
H1 H 0.1372 0.7417 1.1498 0.079 Uiso 1 1 calc R
C2 C 0.0463(6) 0.7486(5) 1.3040(5) 0.1024(17) Uani 1 1 d .
H2 H -0.0142 0.8241 1.3040 0.123 Uiso 1 1 calc R
C3 C 0.0438(7) 0.6884(8) 1.3942(5) 0.128(3) Uani 1 1 d .
H3 H -0.0207 0.7205 1.4561 0.153 Uiso 1 1 calc R
C4 C 0.1375(8) 0.5785(8) 1.3941(4) 0.117(2) Uani 1 1 d .
H4 H 0.1390 0.5391 1.4566 0.141 Uiso 1 1 calc R
C5 C 0.2321(5) 0.5247(4) 1.2997(3) 0.0728(12) Uani 1 1 d .
H5 H 0.2923 0.4490 1.2994 0.087 Uiso 1 1 calc R
C6 C 0.2313(4) 0.5894(3) 1.2076(3) 0.0469(9) Uani 1 1 d .
C7 C 0.3307(4) 0.5386(3) 1.1073(2) 0.0483(9) Uani 1 1 d .
H7A H 0.3764 0.6059 1.0648 0.058 Uiso 1 1 calc R
H7B H 0.4068 0.4773 1.1202 0.058 Uiso 1 1 calc R
C8 C 0.2155(4) 0.3672(3) 1.0770(3) 0.0444(9) Uani 1 1 d .
C9 C 0.1499(3) 0.3336(3) 1.0014(2) 0.0375(8) Uani 1 1 d .
H9 H 0.0451 0.3389 1.0372 0.045 Uiso 1 1 calc R
C10 C 0.1718(3) 0.4405(3) 0.9219(2) 0.0367(8) Uani 1 1 d .
C11 C 0.1412(3) 0.4644(3) 0.8329(2) 0.0422(8) Uani 1 1 d .
H11 H 0.0975 0.4078 0.8113 0.051 Uiso 1 1 calc R
C12 C 0.1742(4) 0.5731(3) 0.7728(2) 0.0506(9) Uani 1 1 d .
C13 C 0.1431(5) 0.5981(4) 0.6732(3) 0.0733(12) Uani 1 1 d .
H13A H 0.1721 0.5230 0.6348 0.110 Uiso 1 1 calc R
H13B H 0.1963 0.6621 0.6335 0.110 Uiso 1 1 calc R
H13C H 0.0409 0.6252 0.6873 0.110 Uiso 1 1 calc R
C14 C 0.2363(4) 0.6573(3) 0.8095(3) 0.0552(10) Uani 1 1 d .
H14 H 0.2565 0.7310 0.7714 0.066 Uiso 1 1 calc R
C15 C 0.2690(4) 0.6353(3) 0.9006(3) 0.0477(9) Uani 1 1 d .
H15 H 0.3118 0.6918 0.9231 0.057 Uiso 1 1 calc R
C16 C 0.2355(3) 0.5260(3) 0.9564(2) 0.0391(8) Uani 1 1 d .
C17 C 0.2043(3) 0.2013(3) 0.9571(2) 0.0409(8) Uani 1 1 d .
H17 H 0.1444 0.1873 0.9163 0.049 Uiso 1 1 calc R
C18 C 0.3654(3) 0.1753(3) 0.8886(2) 0.0407(8) Uani 1 1 d .
C19 C 0.3931(4) 0.2065(3) 0.7755(3) 0.0453(9) Uani 1 1 d .
C20 C 0.4696(4) 0.3006(3) 0.7253(3) 0.0653(11) Uani 1 1 d .
H20 H 0.5061 0.3468 0.7617 0.078 Uiso 1 1 calc R
C21 C 0.4932(4) 0.3278(4) 0.6220(3) 0.0764(13) Uani 1 1 d .
H21 H 0.5457 0.3917 0.5892 0.092 Uiso 1 1 calc R
C22 C 0.4407(5) 0.2626(5) 0.5681(3) 0.0777(13) Uani 1 1 d .
C23 C 0.3639(4) 0.1669(4) 0.6153(3) 0.0787(13) Uani 1 1 d .
H23 H 0.3275 0.1212 0.5783 0.094 Uiso 1 1 calc R
C24 C 0.3422(4) 0.1405(4) 0.7184(3) 0.0639(11) Uani 1 1 d .
H24 H 0.2912 0.0755 0.7506 0.077 Uiso 1 1 calc R
C25 C 0.3096(4) -0.0077(3) 0.9906(3) 0.0495(9) Uani 1 1 d .
C26 C 0.1936(4) 0.0962(3) 1.0417(3) 0.0445(9) Uani 1 1 d .
H26 H 0.2218 0.1263 1.0961 0.053 Uiso 1 1 calc R
C27 C 0.0493(5) 0.0588(3) 1.0910(3) 0.0535(10) Uani 1 1 d .
Cl1 Cl 0.46841(18) 0.29778(17) 0.43647(10) 0.1394(7) Uani 1 1 d .
N1 N 0.2595(3) 0.4801(2) 1.04980(19) 0.0410(7) Uani 1 1 d .
N2 N -0.0618(4) 0.0294(3) 1.1295(3) 0.0833(11) Uani 1 1 d .
N3 N 0.4006(3) 0.0429(2) 0.9058(2) 0.0506(8) Uani 1 1 d .
H3A H 0.4750 -0.0012 0.8645 0.061 Uiso 1 1 calc R
O1 O 0.2289(3) 0.3063(2) 1.15566(18) 0.0613(7) Uani 1 1 d .
O2 O 0.4480(2) 0.2407(2) 0.92823(19) 0.0550(7) Uani 1 1 d .
H2A H 0.3961 0.3024 0.9581 0.083 Uiso 1 1 calc R
O3 O 0.3221(3) -0.1164(2) 1.0207(2) 0.0657(8) Uani 1 1 d .

loop_
_atom_site_aniso_label
_atom_site_aniso_U_11
_atom_site_aniso_U_22
_atom_site_aniso_U_33
_atom_site_aniso_U_23
_atom_site_aniso_U_13
_atom_site_aniso_U_12
C1 0.065(3) 0.065(3) 0.069(3) -0.003(2) -0.016(2) -0.027(2)
C2 0.097(4) 0.092(4) 0.097(4) -0.036(4) 0.006(4) -0.019(3)
C3 0.106(5) 0.173(7) 0.081(5) -0.060(5) 0.033(4) -0.060(5)
C4 0.150(6) 0.191(7) 0.030(3) 0.006(4) -0.012(3) -0.117(5)
C5 0.092(3) 0.087(3) 0.052(3) 0.013(2) -0.030(3) -0.045(3)
C6 0.056(2) 0.055(2) 0.039(2) -0.0006(18) -0.0158(19) -0.033(2)
C7 0.048(2) 0.056(2) 0.047(2) -0.0026(18) -0.0179(19) -0.0191(18)
C8 0.050(2) 0.041(2) 0.041(2) -0.0021(17) -0.0123(19) -0.0097(18)
C9 0.0376(19) 0.0346(19) 0.0385(19) 0.0017(15) -0.0073(16) -0.0130(16)
C10 0.039(2) 0.0359(19) 0.0335(19) 0.0011(15) -0.0070(16) -0.0134(16)
C11 0.040(2) 0.047(2) 0.040(2) -0.0004(17) -0.0134(17) -0.0081(16)
C12 0.052(2) 0.061(2) 0.035(2) 0.0062(18) -0.0085(18) -0.013(2)
C13 0.085(3) 0.086(3) 0.056(3) 0.017(2) -0.035(2) -0.019(2)
C14 0.061(3) 0.054(2) 0.041(2) 0.0127(18) -0.004(2) -0.015(2)
C15 0.054(2) 0.041(2) 0.050(2) 0.0090(17) -0.0139(19) -0.0228(17)
C16 0.0337(19) 0.049(2) 0.0318(19) 0.0053(16) -0.0074(16) -0.0095(17)
C17 0.042(2) 0.044(2) 0.0374(19) 0.0114(16) -0.0114(17) -0.0187(16)
C18 0.041(2) 0.038(2) 0.049(2) 0.0007(16) -0.0182(18) -0.0119(16)
C19 0.040(2) 0.047(2) 0.051(2) -0.0024(18) -0.0144(18) -0.0140(17)
C20 0.060(3) 0.067(3) 0.066(3) 0.012(2) -0.010(2) -0.033(2)
C21 0.071(3) 0.089(3) 0.066(3) 0.023(2) -0.009(3) -0.041(3)
C22 0.072(3) 0.110(4) 0.042(3) 0.017(2) -0.006(2) -0.028(3)
C23 0.072(3) 0.120(4) 0.052(3) 0.001(3) -0.015(2) -0.046(3)
C24 0.065(3) 0.072(3) 0.052(3) 0.009(2) -0.009(2) -0.030(2)
C25 0.051(2) 0.046(2) 0.065(3) 0.005(2) -0.033(2) -0.015(2)
C26 0.050(2) 0.043(2) 0.045(2) 0.0086(16) -0.0168(18) -0.0223(18)
C27 0.069(3) 0.045(2) 0.047(2) 0.0085(17) -0.018(2) -0.021(2)
Cl1 0.1471(14) 0.2160(18) 0.0571(8) 0.0484(9) -0.0255(9) -0.0769(12)
N1 0.0453(17) 0.0426(17) 0.0377(17) 0.0023(13) -0.0124(14) -0.0187(14)
N2 0.080(3) 0.081(3) 0.082(3) 0.011(2) -0.006(2) -0.044(2)
N3 0.0494(18) 0.0390(18) 0.061(2) -0.0046(15) -0.0147(16) -0.0067(15)
O1 0.0884(19) 0.0564(16) 0.0468(15) 0.0104(13) -0.0299(15) -0.0222(14)
O2 0.0583(16) 0.0403(15) 0.0717(18) -0.0059(12) -0.0243(14) -0.0135(12)
O3 0.0711(18) 0.0396(16) 0.100(2) 0.0202(14) -0.0470(16) -0.0180(13)

loop_
_atom_type_symbol
_atom_type_description
_atom_type_scat_dispersion_real
_atom_type_scat_dispersion_imag
_atom_type_scat_source
C C 0.0033 0.0016 'International Tables Vol C Tables 4.2.6.8 and 6.1.1.4'
H H 0.0000 0.0000 'International Tables Vol C Tables 4.2.6.8 and 6.1.1.4'
N N 0.0061 0.0033 'International Tables Vol C Tables 4.2.6.8 and 6.1.1.4'
O O 0.0106 0.0060 'International Tables Vol C Tables 4.2.6.8 and 6.1.1.4'
Cl Cl 0.1484 0.1585 'International Tables Vol C Tables 4.2.6.8 and 6.1.1.4'

loop_
_geom_angle_atom_site_label_1
_geom_angle_atom_site_label_2
_geom_angle_atom_site_label_3
_geom_angle
C6 C1 C2 121.8(4)
C6 C1 H1 119.1
C2 C1 H1 119.1
C3 C2 C1 120.6(6)
C3 C2 H2 119.7
C1 C2 H2 119.7
C2 C3 C4 119.5(5)
C2 C3 H3 120.2
C4 C3 H3 120.2
C3 C4 C5 121.0(5)
C3 C4 H4 119.5
C5 C4 H4 119.5
C6 C5 C4 117.8(5)
C6 C5 H5 121.1
C4 C5 H5 121.1
C1 C6 C5 119.2(3)
C1 C6 C7 121.0(3)
C5 C6 C7 119.8(4)
N1 C7 C6 114.2(3)
N1 C7 H7A 108.7
C6 C7 H7A 108.7
N1 C7 H7B 108.7
C6 C7 H7B 108.7
H7A C7 H7B 107.6
O1 C8 N1 122.1(3)
O1 C8 C9 128.4(3)
N1 C8 C9 109.5(3)
C8 C9 C10 103.3(2)
C8 C9 C17 116.4(3)
C10 C9 C17 115.3(2)
C8 C9 H9 107.1
C10 C9 H9 107.1
C17 C9 H9 107.1
C11 C10 C16 120.1(3)
C11 C10 C9 133.0(3)
C16 C10 C9 106.9(3)
C10 C11 C12 121.1(3)
C10 C11 H11 119.4
C12 C11 H11 119.4
C14 C12 C11 117.6(3)
C14 C12 C13 121.4(3)
C11 C12 C13 121.0(3)
C12 C13 H13A 109.5
C12 C13 H13B 109.5
H13A C13 H13B 109.5
C12 C13 H13C 109.5
H13A C13 H13C 109.5
H13B C13 H13C 109.5
C15 C14 C12 122.6(3)
C15 C14 H14 118.7
C12 C14 H14 118.7
C16 C15 C14 117.4(3)
C16 C15 H15 121.3
C14 C15 H15 121.3
C15 C16 C10 121.2(3)
C15 C16 N1 128.8(3)
C10 C16 N1 109.9(3)
C18 C17 C26 102.6(3)
C18 C17 C9 116.3(2)
C26 C17 C9 113.2(3)
C18 C17 H17 108.1
C26 C17 H17 108.1
C9 C17 H17 108.1
O2 C18 N3 109.7(2)
O2 C18 C19 110.9(3)
N3 C18 C19 110.6(3)
O2 C18 C17 108.5(2)
N3 C18 C17 102.0(2)
C19 C18 C17 114.7(3)
C24 C19 C20 117.3(3)
C24 C19 C18 120.6(3)
C20 C19 C18 122.1(3)
C19 C20 C21 121.2(4)
C19 C20 H20 119.4
C21 C20 H20 119.4
C22 C21 C20 120.3(4)
C22 C21 H21 119.8
C20 C21 H21 119.8
C21 C22 C23 120.5(4)
C21 C22 Cl1 120.7(4)
C23 C22 Cl1 118.9(4)
C24 C23 C22 118.4(4)
C24 C23 H23 120.8
C22 C23 H23 120.8
C19 C24 C23 122.4(4)
C19 C24 H24 118.8
C23 C24 H24 118.8
O3 C25 N3 126.3(4)
O3 C25 C26 127.0(4)
N3 C25 C26 106.7(3)
C27 C26 C25 114.1(3)
C27 C26 C17 115.9(3)
C25 C26 C17 104.5(3)
C27 C26 H26 107.3
C25 C26 H26 107.3
C17 C26 H26 107.3
N2 C27 C26 179.6(4)
C8 N1 C16 110.2(3)
C8 N1 C7 122.9(3)
C16 N1 C7 126.7(3)
C25 N3 C18 115.8(3)
C25 N3 H3A 122.1
C18 N3 H3A 122.1
C18 O2 H2A 109.5

loop_
_geom_bond_atom_site_label_1
_geom_bond_atom_site_label_2
_geom_bond_distance
C1 C6 1.371(5)
C1 C2 1.385(6)
C1 H1 0.9300
C2 C3 1.346(9)
C2 H2 0.9300
C3 C4 1.382(8)
C3 H3 0.9300
C4 C5 1.426(7)
C4 H4 0.9300
C5 C6 1.396(5)
C5 H5 0.9300
C6 C7 1.486(4)
C7 N1 1.465(4)
C7 H7A 0.9700
C7 H7B 0.9700
C8 O1 1.253(4)
C8 N1 1.351(4)
C8 C9 1.500(4)
C9 C10 1.515(4)
C9 C17 1.549(4)
C9 H9 0.9800
C10 C11 1.353(4)
C10 C16 1.402(4)
C11 C12 1.401(5)
C11 H11 0.9300
C12 C14 1.398(5)
C12 C13 1.497(5)
C13 H13A 0.9600
C13 H13B 0.9600
C13 H13C 0.9600
C14 C15 1.390(5)
C14 H14 0.9300
C15 C16 1.382(4)
C15 H15 0.9300
C16 N1 1.420(4)
C17 C18 1.544(4)
C17 C26 1.548(4)
C17 H17 0.9800
C18 O2 1.428(4)
C18 N3 1.441(4)
C18 C19 1.505(5)
C19 C24 1.370(5)
C19 C20 1.372(5)
C20 C21 1.375(5)
C20 H20 0.9300
C21 C22 1.343(6)
C21 H21 0.9300
C22 C23 1.378(6)
C22 Cl1 1.756(4)
C23 C24 1.373(5)
C23 H23 0.9300
C24 H24 0.9300
C25 O3 1.218(4)
C25 N3 1.349(4)
C25 C26 1.498(5)
C26 C27 1.468(5)
C26 H26 0.9800
C27 N2 1.134(4)
N3 H3A 0.8600
O2 H2A 0.8200

loop_
_geom_hbond_atom_site_label_D
_geom_hbond_atom_site_label_H
_geom_hbond_atom_site_label_A
_geom_hbond_distance_DH
_geom_hbond_distance_HA
_geom_hbond_distance_DA
_geom_hbond_angle_DHA
O2 H2A N1 0.82 2.35 3.173(4) 175.9

loop_
_platon_squeeze_void_nr
_platon_squeeze_void_average_x
_platon_squeeze_void_average_y
_platon_squeeze_void_average_z
_platon_squeeze_void_volume
_platon_squeeze_void_count_electrons
_platon_squeeze_void_content
1 0.000 0.000 0.500 285 67 ' '
